data_4321311
loop_
_publ_author_name
'K. Muralidharan'
'N. Dastagiri Reddy'
'Anil J. Elias'

_publ_section_title
;
 Syntheses of Novel Exo and Endo Isomers of Ansa-Substituted
 Fluorophosphazenes and Their Facile Transformations into Spiro Isomers in
 the Presence of Fluoride Ions
;
_journal_name_full 'Inorganic Chemistry'
_journal_page_first 3988
_journal_page_last 3994
_journal_paper_doi 10.1021/ic0001863
_journal_volume 39
_journal_year 2000
_chemical_formula_moiety 'C13 H15 F4 Fe1 N3 O2 P4 S1'
_chemical_formula_sum 'C13 H15 F4 Fe N3 O2 P4 S'
_chemical_formula_weight 533.07
_chemical_name_systematic
;
 ?
;
_space_group_IT_number 61
_symmetry_cell_setting orthorhombic
_symmetry_space_group_name_Hall '-P 2bc 2ac'
_symmetry_space_group_name_H-M 'P c a b'
_atom_sites_solution_hydrogens geom
_atom_sites_solution_primary direct
_atom_sites_solution_secondary difmap
_audit_creation_method SHELXL-97
_cell_angle_alpha 90.00
_cell_angle_beta 90.00
_cell_angle_gamma 90.00
_cell_formula_units_Z 8
_cell_length_a 9.401(5)
_cell_length_b 14.712(2)
_cell_length_c 29.956(6)
_cell_measurement_reflns_used 25
_cell_measurement_temperature 293(2)
_cell_measurement_theta_max 0
_cell_measurement_theta_min 0
_cell_volume 4143(2)
_computing_cell_refinement 'CAD4 Express (Enraf Nonius, 1994)'
_computing_data_collection 'CAD4 Express (Enraf Nonius, 1994)'
_computing_data_reduction 'XCAD4 (Harms & Wocadlo, 1995)'
_computing_molecular_graphics 'Ortep-3 for Windows (Farrugia, 1997)'
_computing_publication_material 'WinGX publication routines (Farrugia, 1998)'
_computing_structure_refinement 'SHELXL-97 (Sheldrick, 1997)'
_diffrn_ambient_temperature 293(2)
_diffrn_measured_fraction_theta_full 0.997
_diffrn_measured_fraction_theta_max 0.997
_diffrn_radiation_monochromator graphite
_diffrn_radiation_source 'fine-focus sealed tube'
_diffrn_radiation_type MoK\a
_diffrn_radiation_wavelength 0.71073
_diffrn_reflns_av_R_equivalents 0.0000
_diffrn_reflns_av_sigmaI/netI 0.0376
_diffrn_reflns_limit_h_max 11
_diffrn_reflns_limit_h_min 0
_diffrn_reflns_limit_k_max 17
_diffrn_reflns_limit_k_min 0
_diffrn_reflns_limit_l_max 35
_diffrn_reflns_limit_l_min 0
_diffrn_reflns_number 3644
_diffrn_reflns_theta_full 25.01
_diffrn_reflns_theta_max 25.01
_diffrn_reflns_theta_min 1.36
_exptl_absorpt_coefficient_mu 1.188
_exptl_absorpt_correction_T_max 0.7971
_exptl_absorpt_correction_T_min 0.7171
_exptl_crystal_colour 'Orange red'
_exptl_crystal_density_diffrn 1.709
_exptl_crystal_density_method 'not measured'
_exptl_crystal_description prism
_exptl_crystal_F_000 2144
_exptl_crystal_size_max 0.30
_exptl_crystal_size_mid 0.30
_exptl_crystal_size_min 0.20
_refine_diff_density_max 0.543
_refine_diff_density_min -0.715
_refine_diff_density_rms 0.112
_refine_ls_extinction_coef 0.0001(3)
_refine_ls_extinction_expression Fc^*^=kFc[1+0.001xFc^2^\l^3^/sin(2\q)]^-1/4^
_refine_ls_extinction_method SHELXL
_refine_ls_goodness_of_fit_ref 1.236
_refine_ls_hydrogen_treatment mixed
_refine_ls_matrix_type full
_refine_ls_number_parameters 254
_refine_ls_number_reflns 3644
_refine_ls_number_restraints 0
_refine_ls_restrained_S_all 1.236
_refine_ls_R_factor_all 0.0961
_refine_ls_R_factor_gt 0.0440
_refine_ls_shift/su_max 0.000
_refine_ls_shift/su_mean 0.000
_refine_ls_structure_factor_coef Fsqd
_refine_ls_weighting_details 'calc w=1/[\s^2^(Fo^2^)+(0.1000P)^2^+0.0000P] where P=(Fo^2^+2Fc^2^)/3'
_refine_ls_weighting_scheme calc
_refine_ls_wR_factor_gt 0.1395
_refine_ls_wR_factor_ref 0.1861
_reflns_number_gt 2300
_reflns_number_total 3644
_reflns_threshold_expression >2sigma(I)
_cod_data_source_file ic0001863_1.cif
_cod_data_source_block muaj1
_cod_database_code 4321311

loop_
_symmetry_equiv_pos_as_xyz
'x, y, z'
'-x, -y+1/2, z+1/2'
'x+1/2, -y, -z+1/2'
'-x+1/2, y+1/2, -z'
'-x, -y, -z'
'x, y-1/2, -z-1/2'
'-x-1/2, y, z-1/2'
'x-1/2, -y-1/2, z'

loop_
_atom_site_label
_atom_site_type_symbol
_atom_site_fract_x
_atom_site_fract_y
_atom_site_fract_z
_atom_site_U_iso_or_equiv
_atom_site_adp_type
_atom_site_occupancy
_atom_site_symmetry_multiplicity
_atom_site_calc_flag
_atom_site_refinement_flags
_atom_site_disorder_assembly
_atom_site_disorder_group
F1 F -0.5514(4) 0.5229(3) 0.39595(14) 0.0827(12) Uani 1 1 d . . .
C1 C -0.2472(6) 0.5956(3) 0.3590(2) 0.0495(13) Uani 1 1 d . . .
H1A H -0.3092 0.6427 0.3706 0.059 Uiso 1 1 calc R . .
H1B H -0.2454 0.6020 0.3268 0.059 Uiso 1 1 calc R . .
S1 S -0.0013(2) 0.72579(11) 0.35190(7) 0.0827(6) Uani 1 1 d . . .
C7 C 0.1132(7) 0.4923(4) 0.2497(2) 0.0638(17) Uani 1 1 d . . .
H7 H 0.1616 0.5070 0.2236 0.077 Uiso 1 1 calc R . .
C6 C 0.0034(6) 0.4290(5) 0.2535(2) 0.0644(17) Uani 1 1 d . . .
H6 H -0.0335 0.3941 0.2304 0.077 Uiso 1 1 calc R . .
O1 O -0.3097(4) 0.5075(2) 0.36975(13) 0.0510(10) Uani 1 1 d . . .
P1 P -0.40443(17) 0.49301(11) 0.41171(6) 0.0551(4) Uani 1 1 d . . .
C8 C 0.1386(6) 0.5301(4) 0.2922(2) 0.0558(15) Uani 1 1 d . . .
H8 H 0.2061 0.5743 0.2988 0.067 Uiso 1 1 calc R . .
C5 C -0.0422(6) 0.4269(4) 0.2983(2) 0.0549(15) Uani 1 1 d . . .
H5 H -0.1153 0.3912 0.3097 0.066 Uiso 1 1 calc R . .
P4 P -0.06854(16) 0.61568(9) 0.38012(5) 0.0477(4) Uani 1 1 d . . .
N1 N -0.3598(5) 0.5581(4) 0.45070(16) 0.0616(14) Uani 1 1 d . . .
C4 C 0.0434(6) 0.4892(3) 0.32315(18) 0.0452(12) Uani 1 1 d . . .
N2 N -0.4108(7) 0.3888(4) 0.42167(18) 0.0741(16) Uani 1 1 d . . .
C2 C -0.0688(8) 0.6312(4) 0.4404(2) 0.0670(18) Uani 1 1 d . . .
H2A H 0.0213 0.6578 0.4491 0.080 Uiso 1 1 calc R . .
H2B H -0.1431 0.6742 0.4481 0.080 Uiso 1 1 calc R . .
Fe1 Fe 0.16591(8) 0.39219(5) 0.29394(3) 0.0450(3) Uani 1 1 d . . .
C3 C 0.0322(6) 0.5126(4) 0.37132(18) 0.0514(14) Uani 1 1 d . . .
H3A H 0.1270 0.5202 0.3836 0.062 Uiso 1 1 calc R . .
H3B H -0.0133 0.4629 0.3871 0.062 Uiso 1 1 calc R . .
C12 C 0.3375(7) 0.3246(5) 0.2698(2) 0.0698(19) Uani 1 1 d . . .
H12 H 0.3834 0.3358 0.2429 0.084 Uiso 1 1 calc R . .
C13 C 0.2238(8) 0.2641(5) 0.2765(3) 0.080(2) Uani 1 1 d . . .
H13 H 0.1806 0.2284 0.2548 0.096 Uiso 1 1 calc R . .
P2 P -0.2407(2) 0.51953(12) 0.48254(6) 0.0675(5) Uani 1 1 d . . .
F2 F -0.2527(5) 0.5687(3) 0.52729(13) 0.0997(15) Uani 1 1 d . . .
O2 O -0.0908(5) 0.5481(3) 0.46631(14) 0.0723(13) Uani 1 1 d . . .
P3 P -0.3240(3) 0.35023(14) 0.46111(7) 0.0872(7) Uani 1 1 d . . .
C11 C 0.3699(7) 0.3654(4) 0.3113(2) 0.0636(17) Uani 1 1 d . . .
H11 H 0.4398 0.4088 0.3164 0.076 Uiso 1 1 calc R . .
F3 F -0.4206(8) 0.2899(4) 0.48920(18) 0.143(2) Uani 1 1 d . . .
C9 C 0.1872(7) 0.2672(4) 0.3221(3) 0.0683(18) Uani 1 1 d . . .
H9 H 0.1149 0.2340 0.3357 0.082 Uiso 1 1 calc R . .
N3 N -0.2400(8) 0.4154(4) 0.4927(2) 0.0838(18) Uani 1 1 d . . .
F4 F -0.2249(8) 0.2779(3) 0.4442(2) 0.144(2) Uani 1 1 d . . .
C10 C 0.2780(6) 0.3287(4) 0.3433(2) 0.0606(16) Uani 1 1 d . . .
H10 H 0.2774 0.3428 0.3735 0.073 Uiso 1 1 calc R . .

loop_
_atom_site_aniso_label
_atom_site_aniso_U_11
_atom_site_aniso_U_22
_atom_site_aniso_U_33
_atom_site_aniso_U_23
_atom_site_aniso_U_13
_atom_site_aniso_U_12
F1 0.042(2) 0.112(3) 0.095(3) 0.012(2) -0.004(2) 0.001(2)
C1 0.049(3) 0.042(3) 0.057(3) 0.006(2) 0.001(3) -0.002(3)
S1 0.1030(16) 0.0499(9) 0.0952(14) -0.0002(8) 0.0019(11) -0.0341(10)
C7 0.070(4) 0.065(4) 0.056(4) 0.008(3) 0.010(4) 0.033(4)
C6 0.051(4) 0.077(4) 0.064(4) -0.017(3) -0.016(3) 0.026(3)
O1 0.046(2) 0.048(2) 0.059(2) -0.0059(18) 0.0029(18) -0.0079(16)
P1 0.0476(9) 0.0584(9) 0.0592(9) 0.0066(7) 0.0005(7) -0.0041(7)
C8 0.044(3) 0.046(3) 0.078(4) 0.008(3) 0.011(3) 0.005(2)
C5 0.032(3) 0.059(3) 0.074(4) -0.007(3) -0.006(3) 0.011(2)
P4 0.0503(8) 0.0425(8) 0.0503(8) -0.0078(6) -0.0004(7) -0.0083(6)
N1 0.067(3) 0.060(3) 0.057(3) -0.005(2) 0.014(3) 0.009(3)
C4 0.039(3) 0.045(3) 0.051(3) -0.001(2) -0.003(2) 0.004(2)
N2 0.091(4) 0.055(3) 0.076(4) 0.012(3) -0.010(3) -0.021(3)
C2 0.076(5) 0.071(4) 0.054(3) -0.019(3) -0.005(3) -0.013(4)
Fe1 0.0346(4) 0.0443(5) 0.0560(5) 0.0027(3) -0.0011(4) 0.0055(3)
C3 0.042(3) 0.057(3) 0.055(3) 0.001(3) -0.004(3) 0.002(3)
C12 0.053(4) 0.087(5) 0.070(4) 0.009(4) 0.004(3) 0.034(4)
C13 0.075(5) 0.053(4) 0.111(6) -0.024(4) -0.025(5) 0.028(4)
P2 0.0856(13) 0.0727(11) 0.0440(9) -0.0046(8) 0.0023(9) -0.0011(10)
F2 0.137(4) 0.113(3) 0.049(2) -0.020(2) 0.016(2) -0.010(3)
O2 0.072(3) 0.089(3) 0.056(3) 0.001(2) -0.006(2) -0.001(3)
P3 0.1220(19) 0.0608(12) 0.0788(13) 0.0171(10) -0.0146(13) -0.0061(12)
C11 0.044(3) 0.067(4) 0.080(4) 0.020(3) -0.008(3) 0.004(3)
F3 0.207(7) 0.108(4) 0.115(4) 0.062(3) -0.026(4) -0.064(4)
C9 0.058(4) 0.048(3) 0.099(5) 0.015(3) -0.007(4) -0.002(3)
N3 0.111(5) 0.076(4) 0.064(4) 0.016(3) -0.016(4) 0.000(4)
F4 0.186(6) 0.085(3) 0.162(5) -0.018(3) -0.052(5) 0.049(4)
C10 0.051(3) 0.069(4) 0.061(4) 0.019(3) -0.011(3) 0.008(3)

loop_
_atom_type_symbol
_atom_type_description
_atom_type_scat_dispersion_real
_atom_type_scat_dispersion_imag
_atom_type_scat_source
C C 0.0033 0.0016 'International Tables Vol C Tables 4.2.6.8 and 6.1.1.4'
H H 0.0000 0.0000 'International Tables Vol C Tables 4.2.6.8 and 6.1.1.4'
F F 0.0171 0.0103 'International Tables Vol C Tables 4.2.6.8 and 6.1.1.4'
Fe Fe 0.3463 0.8444 'International Tables Vol C Tables 4.2.6.8 and 6.1.1.4'
N N 0.0061 0.0033 'International Tables Vol C Tables 4.2.6.8 and 6.1.1.4'
O O 0.0106 0.0060 'International Tables Vol C Tables 4.2.6.8 and 6.1.1.4'
P P 0.1023 0.0942 'International Tables Vol C Tables 4.2.6.8 and 6.1.1.4'
S S 0.1246 0.1234 'International Tables Vol C Tables 4.2.6.8 and 6.1.1.4'

loop_
_geom_angle_atom_site_label_1
_geom_angle_atom_site_label_2
_geom_angle_atom_site_label_3
_geom_angle
_geom_angle_site_symmetry_1
_geom_angle_site_symmetry_3
_geom_angle_publ_flag
O1 C1 P4 116.1(4) . . ?
C6 C7 C8 108.5(6) . . ?
C6 C7 Fe1 69.3(4) . . ?
C8 C7 Fe1 70.1(4) . . ?
C7 C6 C5 108.4(6) . . ?
C7 C6 Fe1 70.6(4) . . ?
C5 C6 Fe1 69.8(3) . . ?
C1 O1 P1 122.1(3) . . ?
F1 P1 O1 103.2(2) . . ?
F1 P1 N1 107.3(3) . . ?
O1 P1 N1 111.4(3) . . ?
F1 P1 N2 107.9(3) . . ?
O1 P1 N2 108.1(3) . . ?
N1 P1 N2 117.9(3) . . ?
F1 P1 P2 137.02(19) . . ?
O1 P1 P2 107.11(17) . . ?
N1 P1 P2 32.6(2) . . ?
N2 P1 P2 90.8(2) . . ?
F1 P1 P3 130.78(18) . . ?
O1 P1 P3 113.12(17) . . ?
N1 P1 P3 89.5(2) . . ?
N2 P1 P3 30.2(2) . . ?
P2 P1 P3 60.61(7) . . ?
C7 C8 C4 108.4(6) . . ?
C7 C8 Fe1 69.7(3) . . ?
C4 C8 Fe1 69.1(3) . . ?
C6 C5 C4 108.1(5) . . ?
C6 C5 Fe1 69.5(3) . . ?
C4 C5 Fe1 69.6(3) . . ?
C3 P4 C2 104.5(3) . . ?
C3 P4 C1 107.3(3) . . ?
C2 P4 C1 111.3(3) . . ?
C3 P4 S1 117.9(2) . . ?
C2 P4 S1 109.2(2) . . ?
C1 P4 S1 106.63(19) . . ?
P1 N1 P2 114.9(3) . . ?
C8 C4 C5 106.6(5) . . ?
C8 C4 C3 125.4(5) . . ?
C5 C4 C3 127.9(5) . . ?
C8 C4 Fe1 70.1(3) . . ?
C5 C4 Fe1 69.2(3) . . ?
C3 C4 Fe1 128.3(4) . . ?
P3 N2 P1 119.1(4) . . ?
O2 C2 P4 115.0(4) . . ?
C11 Fe1 C6 157.0(3) . . ?
C11 Fe1 C13 68.4(3) . . ?
C6 Fe1 C13 107.3(3) . . ?
C11 Fe1 C5 161.2(3) . . ?
C6 Fe1 C5 40.7(2) . . ?
C13 Fe1 C5 120.6(3) . . ?
C11 Fe1 C9 67.9(3) . . ?
C6 Fe1 C9 124.3(3) . . ?
C13 Fe1 C9 40.5(3) . . ?
C5 Fe1 C9 107.3(3) . . ?
C11 Fe1 C4 124.3(3) . . ?
C6 Fe1 C4 69.0(2) . . ?
C13 Fe1 C4 156.2(3) . . ?
C5 Fe1 C4 41.2(2) . . ?
C9 Fe1 C4 120.9(3) . . ?
C11 Fe1 C12 40.8(3) . . ?
C6 Fe1 C12 121.2(3) . . ?
C13 Fe1 C12 40.5(3) . . ?
C5 Fe1 C12 156.1(3) . . ?
C9 Fe1 C12 68.0(3) . . ?
C4 Fe1 C12 161.5(3) . . ?
C11 Fe1 C10 40.2(2) . . ?
C6 Fe1 C10 161.0(3) . . ?
C13 Fe1 C10 67.8(3) . . ?
C5 Fe1 C10 124.6(3) . . ?
C9 Fe1 C10 40.1(3) . . ?
C4 Fe1 C10 107.6(2) . . ?
C12 Fe1 C10 67.8(3) . . ?
C11 Fe1 C7 122.5(3) . . ?
C6 Fe1 C7 40.1(3) . . ?
C13 Fe1 C7 124.6(3) . . ?
C5 Fe1 C7 68.0(3) . . ?
C9 Fe1 C7 161.0(3) . . ?
C4 Fe1 C7 68.6(2) . . ?
C12 Fe1 C7 108.4(3) . . ?
C10 Fe1 C7 157.7(3) . . ?
C11 Fe1 C8 108.6(3) . . ?
C6 Fe1 C8 67.9(3) . . ?
C13 Fe1 C8 161.4(3) . . ?
C5 Fe1 C8 68.3(2) . . ?
C9 Fe1 C8 157.0(3) . . ?
C4 Fe1 C8 40.8(2) . . ?
C12 Fe1 C8 125.2(3) . . ?
C10 Fe1 C8 122.5(3) . . ?
C7 Fe1 C8 40.3(3) . . ?
C4 C3 P4 111.9(4) . . ?
C13 C12 C11 107.9(6) . . ?
C13 C12 Fe1 69.8(4) . . ?
C11 C12 Fe1 69.5(4) . . ?
C12 C13 C9 107.7(6) . . ?
C12 C13 Fe1 69.7(4) . . ?
C9 C13 Fe1 69.8(4) . . ?
F2 P2 O2 102.4(3) . . ?
F2 P2 N3 107.1(3) . . ?
O2 P2 N3 108.8(4) . . ?
F2 P2 N1 108.0(3) . . ?
O2 P2 N1 111.0(3) . . ?
N3 P2 N1 118.3(3) . . ?
F2 P2 P1 136.9(2) . . ?
O2 P2 P1 108.48(18) . . ?
N3 P2 P1 90.8(2) . . ?
N1 P2 P1 32.43(19) . . ?
F2 P2 P3 128.8(2) . . ?
O2 P2 P3 116.2(2) . . ?
N3 P2 P3 30.6(2) . . ?
N1 P2 P3 89.0(2) . . ?
P1 P2 P3 60.22(7) . . ?
C2 O2 P2 121.4(4) . . ?
F4 P3 F3 98.2(4) . . ?
F4 P3 N2 109.3(4) . . ?
F3 P3 N2 108.8(3) . . ?
F4 P3 N3 109.0(4) . . ?
F3 P3 N3 109.0(3) . . ?
N2 P3 N3 120.3(3) . . ?
F4 P3 P1 123.0(3) . . ?
F3 P3 P1 126.4(3) . . ?
N2 P3 P1 30.7(2) . . ?
N3 P3 P1 89.8(2) . . ?
F4 P3 P2 123.8(3) . . ?
F3 P3 P2 125.6(3) . . ?
N2 P3 P2 89.8(2) . . ?
N3 P3 P2 30.6(2) . . ?
P1 P3 P2 59.18(7) . . ?
C10 C11 C12 107.8(6) . . ?
C10 C11 Fe1 70.5(4) . . ?
C12 C11 Fe1 69.7(4) . . ?
C10 C9 C13 108.2(6) . . ?
C10 C9 Fe1 70.3(3) . . ?
C13 C9 Fe1 69.6(4) . . ?
P3 N3 P2 118.9(4) . . ?
C9 C10 C11 108.4(6) . . ?
C9 C10 Fe1 69.6(4) . . ?
C11 C10 Fe1 69.3(3) . . ?

loop_
_geom_bond_atom_site_label_1
_geom_bond_atom_site_label_2
_geom_bond_distance
_geom_bond_site_symmetry_2
_geom_bond_publ_flag
F1 P1 1.525(4) . ?
C1 O1 1.458(6) . ?
C1 P4 1.819(6) . ?
S1 P4 1.934(2) . ?
C7 C6 1.395(9) . ?
C7 C8 1.408(9) . ?
C7 Fe1 2.041(6) . ?
C6 C5 1.409(9) . ?
C6 Fe1 2.024(6) . ?
O1 P1 1.555(4) . ?
P1 N1 1.567(5) . ?
P1 N2 1.563(5) . ?
P1 P2 2.650(3) . ?
P1 P3 2.678(3) . ?
C8 C4 1.423(8) . ?
C8 Fe1 2.046(6) . ?
C5 C4 1.429(8) . ?
C5 Fe1 2.026(5) . ?
P4 C3 1.807(6) . ?
P4 C2 1.820(6) . ?
N1 P2 1.576(6) . ?
C4 C3 1.487(7) . ?
C4 Fe1 2.032(5) . ?
N2 P3 1.544(6) . ?
C2 O2 1.463(8) . ?
Fe1 C11 2.026(6) . ?
Fe1 C13 2.030(6) . ?
Fe1 C9 2.033(6) . ?
Fe1 C12 2.028(6) . ?
Fe1 C10 2.041(6) . ?
C12 C13 1.405(11) . ?
C12 C11 1.412(9) . ?
C13 C9 1.408(11) . ?
P2 F2 1.527(4) . ?
P2 O2 1.549(5) . ?
P2 N3 1.562(6) . ?
P2 P3 2.689(3) . ?
P3 F4 1.502(6) . ?
P3 F3 1.524(5) . ?
P3 N3 1.561(7) . ?
C11 C10 1.398(9) . ?
C9 C10 1.397(9) . ?
